data_7121402
loop_
_publ_author_name
'Zhao, Yingying'
'Wang, Chunxiang'
'Hu, Yancheng'
'Wan, Boshun'

_publ_section_title
;
 Br\/onsted acid-catalyzed formal [5+2+1] cycloaddition of ynamides and
 isoxazoles with water: access to oxygen-bridged
 tetrahydro-1,4-oxazepines.
;
_journal_issue 32
_journal_name_full 'Chemical communications (Cambridge, England)'
_journal_page_first 3963
_journal_page_last 3966
_journal_paper_doi 10.1039/c8cc00881g
_journal_volume 54
_journal_year 2018
_chemical_formula_sum 'C27 H28 N2 O4 S'
_chemical_formula_weight 476.57
_space_group_IT_number 14
_space_group_name_Hall '-P 2yn'
_space_group_name_H-M_alt 'P 1 21/n 1'
_symmetry_cell_setting monoclinic
_symmetry_space_group_name_Hall '-P 2yn'
_symmetry_space_group_name_H-M 'P 1 21/n 1'
_atom_sites_solution_hydrogens geom
_atom_sites_solution_primary direct
_atom_sites_solution_secondary difmap
_audit_creation_method SHELXL-97
_audit_update_record
;
2018-01-28 deposited with the CCDC.
2018-03-16 downloaded from the CCDC.
;
_cell_angle_alpha 90.00
_cell_angle_beta 106.721(5)
_cell_angle_gamma 90.00
_cell_formula_units_Z 4
_cell_length_a 13.6905(7)
_cell_length_b 9.2278(3)
_cell_length_c 20.5114(11)
_cell_measurement_reflns_used 3737
_cell_measurement_temperature 293(2)
_cell_measurement_theta_max 27.3970
_cell_measurement_theta_min 3.6940
_cell_volume 2481.7(2)
_computing_cell_refinement
;
CrysAlisPro, Agilent Technologies,
Version 1.171.36.28 (release 01-02-2013 CrysAlis171 .NET)
(compiled Feb  1 2013,16:14:44)
;
_computing_data_collection
;
CrysAlisPro, Agilent Technologies,
Version 1.171.36.28 (release 01-02-2013 CrysAlis171 .NET)
(compiled Feb  1 2013,16:14:44)
;
_computing_data_reduction
;
CrysAlisPro, Agilent Technologies,
Version 1.171.36.28 (release 01-02-2013 CrysAlis171 .NET)
(compiled Feb  1 2013,16:14:44)
;
_computing_molecular_graphics 'SHELXTL (Sheldrick, 2008)'
_computing_publication_material 'SHELXTL and PLATON (Spek, 2009)'
_computing_structure_refinement 'SHELXL97 (Sheldrick, 2008)'
_computing_structure_solution 'SHELXS97 (Sheldrick, 2008)'
_diffrn_ambient_temperature 294(2)
_diffrn_measured_fraction_theta_full 0.998
_diffrn_measured_fraction_theta_max 0.998
_diffrn_measurement_device_type 'Xcalibur, Atlas, Gemini ultra'
_diffrn_measurement_method '\w scans'
_diffrn_radiation_monochromator graphite
_diffrn_radiation_source 'Enhance (Mo) X-ray Source'
_diffrn_radiation_type MoK\a
_diffrn_radiation_wavelength 0.71073
_diffrn_reflns_av_R_equivalents 0.0255
_diffrn_reflns_av_sigmaI/netI 0.0262
_diffrn_reflns_limit_h_max 14
_diffrn_reflns_limit_h_min -16
_diffrn_reflns_limit_k_max 11
_diffrn_reflns_limit_k_min -11
_diffrn_reflns_limit_l_max 24
_diffrn_reflns_limit_l_min -20
_diffrn_reflns_number 13628
_diffrn_reflns_theta_full 25.12
_diffrn_reflns_theta_max 25.12
_diffrn_reflns_theta_min 3.03
_exptl_absorpt_coefficient_mu 0.166
_exptl_absorpt_correction_T_max 0.9676
_exptl_absorpt_correction_T_min 0.9613
_exptl_absorpt_correction_type multi-scan
_exptl_absorpt_process_details
;
CrysAlisPro, Agilent Technologies,
Version 1.171.36.28 (release 01-02-2013 CrysAlis171 .NET)
(compiled Feb  1 2013,16:14:44)
Empirical absorption correction using spherical harmonics,
 implemented in SCALE3 ABSPACK scaling algorithm.
;
_exptl_crystal_colour colorless
_exptl_crystal_density_diffrn 1.276
_exptl_crystal_density_method 'not measured'
_exptl_crystal_description prism
_exptl_crystal_F_000 1008
_exptl_crystal_size_max 0.24
_exptl_crystal_size_mid 0.22
_exptl_crystal_size_min 0.20
_refine_diff_density_max 0.649
_refine_diff_density_min -0.545
_refine_diff_density_rms 0.054
_refine_ls_extinction_method none
_refine_ls_goodness_of_fit_ref 1.037
_refine_ls_hydrogen_treatment constr
_refine_ls_matrix_type full
_refine_ls_number_parameters 335
_refine_ls_number_reflns 4419
_refine_ls_number_restraints 6
_refine_ls_restrained_S_all 1.085
_refine_ls_R_factor_all 0.0901
_refine_ls_R_factor_gt 0.0678
_refine_ls_shift/su_max 0.001
_refine_ls_shift/su_mean 0.000
_refine_ls_structure_factor_coef Fsqd
_refine_ls_weighting_details 'calc w=1/[\s^2^(Fo^2^)+(0.1243P)^2^+1.4373P] where P=(Fo^2^+2Fc^2^)/3'
_refine_ls_weighting_scheme calc
_refine_ls_wR_factor_gt 0.1981
_refine_ls_wR_factor_ref 0.2218
_reflns_number_gt 3194
_reflns_number_total 4419
_reflns_threshold_expression >2sigma(I)
_cod_data_source_file c8cc00881g2.cif
_cod_data_source_block 1_CCDC1
_cod_depositor_comments 'Adding full bibliography for 7121401--7121402.cif.'
_cod_original_sg_symbol_H-M 'P 21/n'
_cod_database_code 7121402

loop_
_symmetry_equiv_pos_as_xyz
'x, y, z'
'-x+1/2, y+1/2, -z+1/2'
'-x, -y, -z'
'x-1/2, -y-1/2, z-1/2'

loop_
_atom_site_label
_atom_site_type_symbol
_atom_site_fract_x
_atom_site_fract_y
_atom_site_fract_z
_atom_site_U_iso_or_equiv
_atom_site_adp_type
_atom_site_occupancy
_atom_site_symmetry_multiplicity
_atom_site_calc_flag
_atom_site_refinement_flags
_atom_site_disorder_assembly
_atom_site_disorder_group
C1 C -0.1302(3) -0.3057(4) 0.1713(3) 0.0837(12) Uani 1 1 d . . .
H1 H -0.1272 -0.4031 0.1603 0.100 Uiso 1 1 calc R . .
C2 C -0.1028(3) -0.2008(4) 0.13191(19) 0.0628(9) Uani 1 1 d . . .
H2 H -0.0807 -0.2282 0.0949 0.075 Uiso 1 1 calc R . .
C3 C -0.1079(2) -0.0557(3) 0.14675(15) 0.0494(7) Uani 1 1 d . . .
C30 C -0.0072(7) 0.4993(5) 0.3709(3) 0.170(8) Uani 0.433(6) 1 d PG A 1
H30 H -0.0198 0.5913 0.3852 0.204 Uiso 0.433(6) 1 calc PR A 1
C29 C 0.0238(6) 0.4831(3) 0.3125(3) 0.109(4) Uani 0.433(6) 1 d PG A 1
H29 H 0.0319 0.5643 0.2877 0.131 Uiso 0.433(6) 1 calc PR A 1
C15 C 0.0425(2) 0.3456(3) 0.29112(14) 0.0591(8) Uani 1 1 d GD . .
C32 C 0.0303(7) 0.2244(3) 0.3282(3) 0.113(5) Uani 0.433(6) 1 d PG A 1
H32 H 0.0428 0.1324 0.3139 0.135 Uiso 0.433(6) 1 calc PR A 1
C31 C -0.0007(7) 0.2406(5) 0.3867(3) 0.155(8) Uani 0.433(6) 1 d PG A 1
H31 H -0.0089 0.1594 0.4115 0.186 Uiso 0.433(6) 1 calc PR A 1
C18 C -0.0194(6) 0.3781(7) 0.4080(2) 0.150(3) Uani 1 1 d GD . .
H18 H -0.0401 0.3889 0.4471 0.180 Uiso 1 1 calc R A 1
C5 C -0.1397(3) -0.0185(4) 0.2030(2) 0.0738(11) Uani 1 1 d . . .
H5 H -0.1436 0.0788 0.2137 0.089 Uiso 1 1 calc R . .
C6 C -0.1657(4) -0.1224(5) 0.2430(3) 0.0962(16) Uani 1 1 d . . .
H6 H -0.1858 -0.0955 0.2810 0.115 Uiso 1 1 calc R . .
C7 C -0.0820(2) 0.0578(3) 0.10158(14) 0.0476(7) Uani 1 1 d . A .
H7 H -0.0373 0.0173 0.0765 0.057 Uiso 1 1 calc R . .
C8 C -0.0372(2) 0.1954(3) 0.13758(14) 0.0471(7) Uani 1 1 d . A .
C9 C -0.2775(4) 0.2951(6) 0.0869(3) 0.1034(17) Uani 1 1 d . . .
H9A H -0.3358 0.2625 0.0515 0.155 Uiso 1 1 calc R . .
H9B H -0.2834 0.3972 0.0940 0.155 Uiso 1 1 calc R . .
H9C H -0.2741 0.2440 0.1283 0.155 Uiso 1 1 calc R . .
C10 C -0.1814(3) 0.2659(4) 0.06639(19) 0.0689(10) Uani 1 1 d . A .
C11 C -0.1846(3) 0.3493(5) 0.0018(2) 0.0848(13) Uani 1 1 d . . .
H11A H -0.2468 0.3221 -0.0327 0.102 Uiso 1 1 calc R . .
H11B H -0.1901 0.4515 0.0111 0.102 Uiso 1 1 calc R . .
C12 C -0.0976(3) 0.3310(4) -0.02831(16) 0.0607(9) Uani 1 1 d . . .
C13 C -0.1052(3) 0.4204(5) -0.0901(2) 0.0847(13) Uani 1 1 d . . .
H13A H -0.1231 0.5181 -0.0821 0.127 Uiso 1 1 calc R . .
H13B H -0.1567 0.3807 -0.1280 0.127 Uiso 1 1 calc R . .
H13C H -0.0408 0.4201 -0.1000 0.127 Uiso 1 1 calc R . .
C14 C 0.0792(3) 0.3399(4) 0.22937(19) 0.0681(10) Uani 1 1 d . A .
H14A H 0.0490 0.4196 0.1995 0.082 Uiso 1 1 calc R . .
H14B H 0.1526 0.3532 0.2431 0.082 Uiso 1 1 calc R . .
C16 C -0.0544(5) 0.3588(8) 0.2934(3) 0.0691(19) Uani 0.567(6) 1 d PD A 2
H16 H -0.1058 0.3569 0.2523 0.083 Uiso 0.567(6) 1 calc PR A 2
C17 C -0.0827(6) 0.3745(11) 0.3517(4) 0.094(3) Uani 0.567(6) 1 d PD A 2
H17 H -0.1516 0.3828 0.3486 0.112 Uiso 0.567(6) 1 calc PR A 2
C19 C 0.0918(6) 0.3915(8) 0.4118(3) 0.086(3) Uani 0.567(6) 1 d PD A 2
H19 H 0.1402 0.4124 0.4529 0.104 Uiso 0.567(6) 1 calc PR A 2
C20 C 0.1211(5) 0.3717(7) 0.3516(3) 0.0696(19) Uani 0.567(6) 1 d PD A 2
H20 H 0.1891 0.3758 0.3519 0.084 Uiso 0.567(6) 1 calc PR A 2
C21 C 0.2295(2) 0.1765(3) 0.15262(18) 0.0575(8) Uani 1 1 d . . .
C22 C 0.2079(3) 0.1623(5) 0.0834(2) 0.0812(12) Uani 1 1 d . . .
H22 H 0.1512 0.1096 0.0590 0.097 Uiso 1 1 calc R . .
C23 C 0.2711(3) 0.2271(6) 0.0504(2) 0.0923(14) Uani 1 1 d . . .
H23 H 0.2560 0.2183 0.0033 0.111 Uiso 1 1 calc R . .
C24 C 0.3553(3) 0.3039(5) 0.0851(3) 0.0860(13) Uani 1 1 d . . .
C25 C 0.3756(3) 0.3158(6) 0.1549(3) 0.0949(15) Uani 1 1 d . . .
H25 H 0.4327 0.3674 0.1794 0.114 Uiso 1 1 calc R . .
C26 C 0.3138(3) 0.2534(4) 0.1890(2) 0.0735(11) Uani 1 1 d . . .
H26 H 0.3285 0.2628 0.2359 0.088 Uiso 1 1 calc R . .
C27 C 0.4231(4) 0.3745(8) 0.0473(4) 0.134(2) Uani 1 1 d . . .
H27A H 0.3844 0.3919 0.0009 0.202 Uiso 1 1 calc R . .
H27B H 0.4793 0.3114 0.0483 0.202 Uiso 1 1 calc R . .
H27C H 0.4486 0.4648 0.0687 0.202 Uiso 1 1 calc R . .
C28 C -0.1618(4) -0.2674(5) 0.2265(3) 0.0945(15) Uani 1 1 d . . .
H28 H -0.1805 -0.3384 0.2528 0.113 Uiso 1 1 calc R . .
N1 N 0.0541(2) 0.2015(3) 0.19088(13) 0.0530(7) Uani 1 1 d . . .
N2 N -0.0913(2) 0.3070(3) 0.12087(14) 0.0609(8) Uani 1 1 d . . .
O1 O 0.11399(18) -0.0387(2) 0.16306(14) 0.0741(8) Uani 1 1 d . . .
O2 O 0.2073(2) 0.0907(3) 0.26749(15) 0.0947(10) Uani 1 1 d . . .
O3 O -0.17378(18) 0.1138(3) 0.05534(11) 0.0673(7) Uani 1 1 d . . .
O4 O -0.0267(2) 0.2528(3) -0.00492(13) 0.0850(9) Uani 1 1 d . . .
S1 S 0.15248(7) 0.09223(9) 0.19683(5) 0.0617(3) Uani 1 1 d . A .

loop_
_atom_site_aniso_label
_atom_site_aniso_U_11
_atom_site_aniso_U_22
_atom_site_aniso_U_33
_atom_site_aniso_U_23
_atom_site_aniso_U_13
_atom_site_aniso_U_12
C1 0.086(3) 0.047(2) 0.123(4) 0.002(2) 0.036(3) -0.0005(18)
C2 0.063(2) 0.0548(19) 0.072(2) -0.0100(16) 0.0215(17) 0.0028(16)
C3 0.0472(16) 0.0501(17) 0.0526(18) -0.0053(13) 0.0169(14) -0.0032(13)
C30 0.24(2) 0.154(15) 0.148(14) -0.024(12) 0.104(15) 0.076(16)
C29 0.147(11) 0.096(8) 0.105(9) -0.005(7) 0.067(8) 0.026(8)
C15 0.069(2) 0.059(2) 0.0478(19) -0.0036(15) 0.0136(16) -0.0035(16)
C32 0.204(14) 0.080(7) 0.075(7) 0.015(5) 0.073(8) 0.022(8)
C31 0.29(2) 0.100(9) 0.125(11) 0.034(8) 0.143(14) 0.051(12)
C18 0.255(10) 0.118(5) 0.128(6) 0.023(4) 0.136(7) 0.053(6)
C5 0.103(3) 0.0527(19) 0.087(3) 0.0013(18) 0.062(2) 0.0001(19)
C6 0.132(4) 0.075(3) 0.117(4) 0.015(2) 0.091(3) 0.003(3)
C7 0.0481(16) 0.0582(18) 0.0388(15) -0.0006(13) 0.0164(13) 0.0034(14)
C8 0.0572(17) 0.0504(17) 0.0392(16) 0.0051(12) 0.0228(14) 0.0016(14)
C9 0.086(3) 0.148(4) 0.093(3) 0.032(3) 0.053(3) 0.041(3)
C10 0.068(2) 0.087(3) 0.060(2) 0.0209(19) 0.0311(18) 0.0281(19)
C11 0.082(3) 0.112(3) 0.070(3) 0.037(2) 0.036(2) 0.042(2)
C12 0.061(2) 0.078(2) 0.0419(18) 0.0122(16) 0.0131(15) 0.0147(18)
C13 0.082(3) 0.105(3) 0.068(3) 0.032(2) 0.024(2) 0.015(2)
C14 0.084(2) 0.063(2) 0.063(2) -0.0166(17) 0.0307(19) -0.0236(19)
C16 0.067(4) 0.086(5) 0.055(4) -0.012(3) 0.017(3) 0.003(3)
C17 0.094(6) 0.131(8) 0.062(5) -0.015(5) 0.032(4) 0.011(5)
C19 0.140(7) 0.072(5) 0.043(4) -0.008(3) 0.019(4) -0.018(4)
C20 0.077(4) 0.065(4) 0.064(4) -0.001(3) 0.014(3) -0.016(3)
C21 0.0483(17) 0.0554(19) 0.063(2) -0.0015(15) 0.0070(15) 0.0051(14)
C22 0.064(2) 0.105(3) 0.065(3) 0.001(2) 0.0035(19) -0.014(2)
C23 0.073(3) 0.132(4) 0.071(3) 0.010(3) 0.018(2) 0.006(3)
C24 0.065(2) 0.089(3) 0.117(4) 0.002(3) 0.048(3) 0.009(2)
C25 0.061(2) 0.116(4) 0.117(4) -0.044(3) 0.041(3) -0.022(2)
C26 0.059(2) 0.085(3) 0.077(3) -0.027(2) 0.0198(19) -0.0076(19)
C27 0.099(4) 0.171(6) 0.164(6) 0.009(4) 0.087(4) -0.003(4)
C28 0.097(3) 0.066(3) 0.142(4) 0.026(3) 0.067(3) 0.000(2)
N1 0.0643(16) 0.0490(14) 0.0468(14) -0.0029(11) 0.0179(13) -0.0097(12)
N2 0.080(2) 0.0542(16) 0.0569(17) 0.0126(13) 0.0334(15) 0.0170(14)
O1 0.0637(14) 0.0479(13) 0.102(2) 0.0017(12) 0.0098(14) 0.0022(11)
O2 0.0878(19) 0.111(2) 0.0646(17) 0.0297(15) -0.0112(15) -0.0116(16)
O3 0.0578(14) 0.0910(18) 0.0468(13) 0.0077(12) 0.0047(11) 0.0037(12)
O4 0.0767(17) 0.126(2) 0.0608(15) 0.0357(16) 0.0328(14) 0.0404(17)
S1 0.0590(5) 0.0560(5) 0.0605(6) 0.0110(4) 0.0015(4) -0.0029(4)

loop_
_atom_type_symbol
_atom_type_description
_atom_type_scat_dispersion_real
_atom_type_scat_dispersion_imag
_atom_type_scat_source
C C 0.0033 0.0016 'International Tables Vol C Tables 4.2.6.8 and 6.1.1.4'
H H 0.0000 0.0000 'International Tables Vol C Tables 4.2.6.8 and 6.1.1.4'
N N 0.0061 0.0033 'International Tables Vol C Tables 4.2.6.8 and 6.1.1.4'
O O 0.0106 0.0060 'International Tables Vol C Tables 4.2.6.8 and 6.1.1.4'
S S 0.1246 0.1234 'International Tables Vol C Tables 4.2.6.8 and 6.1.1.4'

loop_
_geom_angle_atom_site_label_1
_geom_angle_atom_site_label_2
_geom_angle_atom_site_label_3
_geom_angle
C28 C1 C2 120.4(4)
C28 C1 H1 119.8
C2 C1 H1 119.8
C3 C2 C1 120.8(4)
C3 C2 H2 119.6
C1 C2 H2 119.6
C2 C3 C5 118.1(3)
C2 C3 C7 120.2(3)
C5 C3 C7 121.6(3)
C29 C30 C18 120.0
C29 C30 H30 120.0
C18 C30 H30 120.0
C30 C29 C15 120.0
C30 C29 H29 120.0
C15 C29 H29 120.0
C16 C15 C29 68.5(4)
C16 C15 C32 77.2(4)
C29 C15 C32 120.0
C16 C15 C20 117.7(4)
C29 C15 C20 74.3(4)
C32 C15 C20 80.7(4)
C16 C15 C14 127.5(4)
C29 C15 C14 116.0(3)
C32 C15 C14 124.0(3)
C20 C15 C14 113.2(4)
C31 C32 C15 120.0
C31 C32 H32 120.0
C15 C32 H32 120.0
C32 C31 C18 120.0
C32 C31 H31 120.0
C18 C31 H31 120.0
C17 C18 C31 79.8(6)
C17 C18 C30 70.7(6)
C31 C18 C30 120.0
C17 C18 C19 118.6(5)
C31 C18 C19 79.4(4)
C30 C18 C19 71.5(4)
C17 C18 H18 120.4
C31 C18 H18 120.0
C30 C18 H18 120.0
C19 C18 H18 120.1
C6 C5 C3 121.4(4)
C6 C5 H5 119.3
C3 C5 H5 119.3
C5 C6 C28 119.5(4)
C5 C6 H6 120.3
C28 C6 H6 120.3
O3 C7 C3 109.9(2)
O3 C7 C8 100.1(2)
C3 C7 C8 114.8(2)
O3 C7 H7 110.5
C3 C7 H7 110.5
C8 C7 H7 110.5
N2 C8 N1 120.1(3)
N2 C8 C7 115.6(3)
N1 C8 C7 124.0(3)
C10 C9 H9A 109.5
C10 C9 H9B 109.5
H9A C9 H9B 109.5
C10 C9 H9C 109.5
H9A C9 H9C 109.5
H9B C9 H9C 109.5
O3 C10 N2 107.0(3)
O3 C10 C9 109.1(4)
N2 C10 C9 110.6(3)
O3 C10 C11 110.1(3)
N2 C10 C11 110.0(4)
C9 C10 C11 110.0(3)
C12 C11 C10 118.3(3)
C12 C11 H11A 107.7
C10 C11 H11A 107.7
C12 C11 H11B 107.7
C10 C11 H11B 107.7
H11A C11 H11B 107.1
O4 C12 C13 121.8(3)
O4 C12 C11 123.5(3)
C13 C12 C11 114.7(3)
C12 C13 H13A 109.5
C12 C13 H13B 109.5
H13A C13 H13B 109.5
C12 C13 H13C 109.5
H13A C13 H13C 109.5
H13B C13 H13C 109.5
N1 C14 C15 113.5(3)
N1 C14 H14A 108.9
C15 C14 H14A 108.9
N1 C14 H14B 108.9
C15 C14 H14B 108.9
H14A C14 H14B 107.7
C15 C16 C17 124.8(6)
C15 C16 H16 117.6
C17 C16 H16 117.6
C18 C17 C16 121.6(7)
C18 C17 H17 119.2
C16 C17 H17 119.2
C20 C19 C18 118.7(5)
C20 C19 H19 120.7
C18 C19 H19 120.7
C15 C20 C19 117.0(6)
C15 C20 H20 121.5
C19 C20 H20 121.5
C22 C21 C26 120.5(4)
C22 C21 S1 120.6(3)
C26 C21 S1 118.9(3)
C21 C22 C23 119.2(4)
C21 C22 H22 120.4
C23 C22 H22 120.4
C24 C23 C22 121.5(4)
C24 C23 H23 119.2
C22 C23 H23 119.2
C23 C24 C25 118.0(4)
C23 C24 C27 120.3(5)
C25 C24 C27 121.7(5)
C26 C25 C24 121.7(4)
C26 C25 H25 119.2
C24 C25 H25 119.2
C25 C26 C21 119.1(4)
C25 C26 H26 120.5
C21 C26 H26 120.5
C24 C27 H27A 109.5
C24 C27 H27B 109.5
H27A C27 H27B 109.5
C24 C27 H27C 109.5
H27A C27 H27C 109.5
H27B C27 H27C 109.5
C1 C28 C6 119.7(4)
C1 C28 H28 120.1
C6 C28 H28 120.1
C8 N1 C14 117.7(3)
C8 N1 S1 123.7(2)
C14 N1 S1 115.1(2)
C8 N2 C10 107.3(3)
C10 O3 C7 109.8(3)
O1 S1 O2 120.06(17)
O1 S1 N1 107.61(14)
O2 S1 N1 105.03(18)
O1 S1 C21 108.60(17)
O2 S1 C21 108.07(17)
N1 S1 C21 106.73(14)

loop_
_geom_bond_atom_site_label_1
_geom_bond_atom_site_label_2
_geom_bond_distance
C1 C28 1.370(7)
C1 C2 1.381(6)
C1 H1 0.9300
C2 C3 1.379(4)
C2 H2 0.9300
C3 C5 1.388(5)
C3 C7 1.507(4)
C30 C29 1.3900
C30 C18 1.3900
C30 H30 0.9300
C29 C15 1.3900
C29 H29 0.9300
C15 C16 1.346(6)
C15 C32 1.3900
C15 C20 1.409(6)
C15 C14 1.492(4)
C32 C31 1.3900
C32 H32 0.9300
C31 C18 1.3900
C31 H31 0.9300
C18 C17 1.229(7)
C18 C19 1.507(8)
C18 H18 0.9300
C5 C6 1.375(5)
C5 H5 0.9300
C6 C28 1.385(6)
C6 H6 0.9300
C7 O3 1.435(4)
C7 C8 1.508(4)
C7 H7 0.9800
C8 N2 1.257(4)
C8 N1 1.406(4)
C9 C10 1.516(5)
C9 H9A 0.9600
C9 H9B 0.9600
C9 H9C 0.9600
C10 O3 1.430(5)
C10 N2 1.457(5)
C10 C11 1.522(5)
C11 C12 1.501(5)
C11 H11A 0.9700
C11 H11B 0.9700
C12 O4 1.194(4)
C12 C13 1.490(5)
C13 H13A 0.9600
C13 H13B 0.9600
C13 H13C 0.9600
C14 N1 1.489(4)
C14 H14A 0.9700
C14 H14B 0.9700
C16 C17 1.366(7)
C16 H16 0.9300
C17 H17 0.9300
C19 C20 1.416(7)
C19 H19 0.9300
C20 H20 0.9300
C21 C22 1.371(5)
C21 C26 1.377(5)
C21 S1 1.757(4)
C22 C23 1.379(6)
C22 H22 0.9300
C23 C24 1.366(7)
C23 H23 0.9300
C24 C25 1.382(7)
C24 C27 1.518(7)
C25 C26 1.369(6)
C25 H25 0.9300
C26 H26 0.9300
C27 H27A 0.9600
C27 H27B 0.9600
C27 H27C 0.9600
C28 H28 0.9300
N1 S1 1.658(3)
O1 S1 1.417(3)
O2 S1 1.428(3)

loop_
_geom_torsion_atom_site_label_1
_geom_torsion_atom_site_label_2
_geom_torsion_atom_site_label_3
_geom_torsion_atom_site_label_4
_geom_torsion
C28 C1 C2 C3 -0.8(6)
C1 C2 C3 C5 1.0(5)
C1 C2 C3 C7 -177.4(3)
C18 C30 C29 C15 0.0
C30 C29 C15 C16 59.9(4)
C30 C29 C15 C32 0.0
C30 C29 C15 C20 -69.1(4)
C30 C29 C15 C14 -177.7(3)
C16 C15 C32 C31 -55.6(3)
C29 C15 C32 C31 0.0
C20 C15 C32 C31 65.7(4)
C14 C15 C32 C31 177.6(4)
C15 C32 C31 C18 0.0
C32 C31 C18 C17 60.6(5)
C32 C31 C18 C30 0.0
C32 C31 C18 C19 -61.3(3)
C29 C30 C18 C17 -65.3(4)
C29 C30 C18 C31 0.0
C29 C30 C18 C19 65.4(3)
C2 C3 C5 C6 0.0(6)
C7 C3 C5 C6 178.3(4)
C3 C5 C6 C28 -1.1(8)
C2 C3 C7 O3 98.7(3)
C5 C3 C7 O3 -79.7(4)
C2 C3 C7 C8 -149.5(3)
C5 C3 C7 C8 32.2(4)
O3 C7 C8 N2 3.7(3)
C3 C7 C8 N2 -113.9(3)
O3 C7 C8 N1 178.1(3)
C3 C7 C8 N1 60.5(4)
O3 C10 C11 C12 -57.8(5)
N2 C10 C11 C12 59.9(5)
C9 C10 C11 C12 -178.0(4)
C10 C11 C12 O4 1.3(7)
C10 C11 C12 C13 -178.0(4)
C16 C15 C14 N1 -71.9(6)
C29 C15 C14 N1 -153.9(5)
C32 C15 C14 N1 28.5(6)
C20 C15 C14 N1 122.9(4)
C29 C15 C16 C17 -67.8(8)
C32 C15 C16 C17 62.0(8)
C20 C15 C16 C17 -10.1(10)
C14 C15 C16 C17 -174.7(7)
C31 C18 C17 C16 -61.1(9)
C30 C18 C17 C16 65.8(9)
C19 C18 C17 C16 10.8(14)
C15 C16 C17 C18 0.0(15)
C17 C18 C19 C20 -12.0(11)
C31 C18 C19 C20 60.2(6)
C30 C18 C19 C20 -66.6(6)
C16 C15 C20 C19 7.8(8)
C29 C15 C20 C19 62.6(6)
C32 C15 C20 C19 -62.3(6)
C14 C15 C20 C19 174.6(5)
C18 C19 C20 C15 2.2(9)
C26 C21 C22 C23 -0.6(6)
S1 C21 C22 C23 -178.6(3)
C21 C22 C23 C24 0.7(7)
C22 C23 C24 C25 -0.3(7)
C22 C23 C24 C27 -179.8(5)
C23 C24 C25 C26 -0.2(7)
C27 C24 C25 C26 179.3(5)
C24 C25 C26 C21 0.3(7)
C22 C21 C26 C25 0.1(6)
S1 C21 C26 C25 178.2(3)
C2 C1 C28 C6 -0.3(7)
C5 C6 C28 C1 1.3(8)
N2 C8 N1 C14 4.7(4)
C7 C8 N1 C14 -169.5(3)
N2 C8 N1 S1 -153.1(2)
C7 C8 N1 S1 32.8(4)
C15 C14 N1 C8 92.5(4)
C15 C14 N1 S1 -107.9(3)
N1 C8 N2 C10 -178.2(3)
C7 C8 N2 C10 -3.5(3)
O3 C10 N2 C8 1.9(3)
C9 C10 N2 C8 120.6(3)
C11 C10 N2 C8 -117.7(3)
N2 C10 O3 C7 0.5(3)
C9 C10 O3 C7 -119.2(3)
C11 C10 O3 C7 120.0(3)
C3 C7 O3 C10 119.0(3)
C8 C7 O3 C10 -2.2(3)
C8 N1 S1 O1 -27.3(3)
C14 N1 S1 O1 174.5(2)
C8 N1 S1 O2 -156.3(2)
C14 N1 S1 O2 45.5(3)
C8 N1 S1 C21 89.1(3)
C14 N1 S1 C21 -69.1(3)
C22 C21 S1 O1 32.3(3)
C26 C21 S1 O1 -145.7(3)
C22 C21 S1 O2 164.0(3)
C26 C21 S1 O2 -14.0(3)
C22 C21 S1 N1 -83.5(3)
C26 C21 S1 N1 98.5(3)
